data_8104968
loop_
_publ_author_name
'Ikarugi, Riko'
'Fujisawa, Kiyoshi'
'Tiekink, Edward R. T.'

_publ_section_title
;
 Crystal structure of
 bis{hydridotris(3-trifluoromethyl-5-methylpyrazolyl-1-yl)borato-\kN
 3}manganese(II), C30H26B2F18MnN12
;
_journal_issue 1
_journal_name_full 'Zeitschrift f\"ur Kristallographie - New Crystal Structures'
_journal_page_first 85
_journal_page_last 87
_journal_paper_doi 10.1515/ncrs-2021-0395
_journal_volume 237
_journal_year 2022
_chemical_formula_moiety 'C30 H26 B2 F18 Mn N12'
_chemical_formula_sum 'C30 H26 B2 F18 Mn N12'
_chemical_formula_weight 973.19
_space_group_crystal_system triclinic
_space_group_IT_number 2
_space_group_name_Hall '-P 1'
_space_group_name_H-M_alt 'P -1'
_atom_sites_solution_hydrogens geom
_atom_sites_solution_primary direct
_atom_sites_solution_secondary difmap
_cell_angle_alpha 111.755(3)
_cell_angle_beta 99.100(2)
_cell_angle_gamma 112.740(3)
_cell_formula_units_Z 1
_cell_length_a 10.5322(3)
_cell_length_b 10.6475(4)
_cell_length_c 10.9890(4)
_cell_measurement_reflns_used 18541
_cell_measurement_temperature 178(2)
_cell_measurement_theta_max 27.50
_cell_measurement_theta_min 3.00
_cell_volume 988.07(8)
_computing_cell_refinement 'CrysAlisPro [1]'
_computing_data_collection 'CrysAlisPro [1]'
_computing_data_reduction 'CrysAlisPro [1]'
_computing_molecular_graphics 'ORTEP-3 for Windows [4]'
_computing_publication_material 'SHELXL-2018/3 [3]'
_computing_structure_refinement 'SHELXL-2018/3 [3]'
_computing_structure_solution 'SIR2014 [2]'
_diffrn_ambient_temperature 178(2)
_diffrn_detector_area_resol_mean 5.811
_diffrn_measured_fraction_theta_full 0.998
_diffrn_measured_fraction_theta_max 0.928
_diffrn_measurement_device_type 'Rigaku XtaLAB P200'
_diffrn_measurement_method \w
_diffrn_radiation_type MoK\a
_diffrn_radiation_wavelength 0.71073
_diffrn_reflns_av_R_equivalents 0.0545
_diffrn_reflns_av_unetI/netI 0.0272
_diffrn_reflns_Laue_measured_fraction_full 0.998
_diffrn_reflns_Laue_measured_fraction_max 0.928
_diffrn_reflns_limit_h_max 14
_diffrn_reflns_limit_h_min -14
_diffrn_reflns_limit_k_max 14
_diffrn_reflns_limit_k_min -14
_diffrn_reflns_limit_l_max 14
_diffrn_reflns_limit_l_min -14
_diffrn_reflns_number 33278
_diffrn_reflns_point_group_measured_fraction_full 0.998
_diffrn_reflns_point_group_measured_fraction_max 0.928
_diffrn_reflns_theta_full 25.242
_diffrn_reflns_theta_max 29.845
_diffrn_reflns_theta_min 2.309
_exptl_absorpt_coefficient_mu 0.461
_exptl_absorpt_correction_T_max 0.970
_exptl_absorpt_correction_T_min 0.709
_exptl_absorpt_correction_type multi-scan
_exptl_absorpt_process_details
;
CrysAlisPro [1]
;
_exptl_crystal_colour colorless
_exptl_crystal_density_diffrn 1.636
_exptl_crystal_description prism
_exptl_crystal_F_000 487
_exptl_crystal_size_max 0.145
_exptl_crystal_size_mid 0.072
_exptl_crystal_size_min 0.066
_refine_diff_density_max 0.319
_refine_diff_density_min -0.267
_refine_diff_density_rms 0.053
_refine_ls_extinction_coef .
_refine_ls_extinction_method none
_refine_ls_goodness_of_fit_ref 1.042
_refine_ls_hydrogen_treatment constr
_refine_ls_matrix_type full
_refine_ls_number_parameters 289
_refine_ls_number_reflns 5266
_refine_ls_number_restraints 0
_refine_ls_restrained_S_all 1.042
_refine_ls_R_factor_all 0.0399
_refine_ls_R_factor_gt 0.0338
_refine_ls_shift/su_max 0.001
_refine_ls_shift/su_mean 0.000
_refine_ls_structure_factor_coef Fsqd
_refine_ls_weighting_details 'w=1/[\s^2^(Fo^2^)+(0.0417P)^2^+0.4002P] where P=(Fo^2^+2Fc^2^)/3'
_refine_ls_weighting_scheme calc
_refine_ls_wR_factor_gt 0.0880
_refine_ls_wR_factor_ref 0.0907
_reflns_Friedel_coverage 0.000
_reflns_Friedel_fraction_full .
_reflns_Friedel_fraction_max .
_reflns_number_gt 4626
_reflns_number_total 5266
_reflns_threshold_expression 'I > 2\s(I)'
_cod_data_source_file suppl_j_ncrs-2021-0395_suppl.cif
_cod_data_source_block shelx
_cod_original_cell_volume 988.07(7)
_cod_database_code 8104968
_shelx_space_group_comment
;
The symmetry employed for this shelxl refinement is uniquely defined
by the following loop, which should always be used as a source of
symmetry information in preference to the above space-group names.
They are only intended as comments.
;
_shelx_estimated_absorpt_t_min 0.936
_shelx_estimated_absorpt_t_max 0.970

loop_
_space_group_symop_operation_xyz
'x, y, z'
'-x, -y, -z'

loop_
_atom_site_label
_atom_site_type_symbol
_atom_site_fract_x
_atom_site_fract_y
_atom_site_fract_z
_atom_site_U_iso_or_equiv
_atom_site_adp_type
_atom_site_occupancy
_atom_site_site_symmetry_order
_atom_site_calc_flag
_atom_site_refinement_flags_posn
_atom_site_refinement_flags_adp
_atom_site_refinement_flags_occupancy
_atom_site_disorder_assembly
_atom_site_disorder_group
Mn Mn 0.500000 0.500000 0.500000 0.01844(8) Uani 1 2 d S . P . .
F1 F 0.60801(11) 0.71851(11) 0.85888(9) 0.0374(2) Uani 1 1 d . . . . .
F2 F 0.67936(11) 0.95268(11) 0.90127(10) 0.0433(2) Uani 1 1 d . . . . .
F3 F 0.51403(12) 0.84652(12) 0.97520(9) 0.0425(2) Uani 1 1 d . . . . .
F4 F 0.78545(10) 0.59124(12) 0.37393(11) 0.0403(2) Uani 1 1 d . . . . .
F5 F 0.84302(11) 0.72809(13) 0.26869(13) 0.0509(3) Uani 1 1 d . . . . .
F6 F 0.69270(12) 0.48517(13) 0.15174(11) 0.0489(3) Uani 1 1 d . . . . .
F7 F 0.30670(10) 0.10565(10) 0.38839(11) 0.0394(2) Uani 1 1 d . . . . .
F8 F 0.10751(12) 0.06504(12) 0.43182(12) 0.0465(3) Uani 1 1 d . . . . .
F9 F 0.09797(11) -0.06723(10) 0.22527(11) 0.0457(3) Uani 1 1 d . . . . .
N11 N 0.42836(11) 0.67497(12) 0.60777(11) 0.0206(2) Uani 1 1 d . . . . .
N12 N 0.31723(11) 0.66981(13) 0.51944(11) 0.0214(2) Uani 1 1 d . . . . .
N21 N 0.51569(11) 0.59428(12) 0.34249(11) 0.0208(2) Uani 1 1 d . . . . .
N22 N 0.41056(12) 0.63583(13) 0.31681(11) 0.0216(2) Uani 1 1 d . . . . .
N31 N 0.25589(11) 0.33975(12) 0.36216(11) 0.0218(2) Uani 1 1 d . . . . .
N32 N 0.19692(11) 0.40706(13) 0.30356(11) 0.0223(2) Uani 1 1 d . . . . .
C1 C 0.56021(16) 0.81846(16) 0.86567(14) 0.0286(3) Uani 1 1 d . . . . .
C2 C 0.44229(15) 0.76831(15) 0.73625(14) 0.0247(3) Uani 1 1 d . . . . .
C3 C 0.34203(18) 0.8224(2) 0.73256(16) 0.0373(4) Uani 1 1 d . . . . .
H3 H 0.329747 0.889214 0.809885 0.045 Uiso 1 1 calc R U . . .
C4 C 0.26415(17) 0.75839(19) 0.59259(16) 0.0346(3) Uani 1 1 d . . . . .
C5 C 0.1424(3) 0.7777(3) 0.5260(2) 0.0685(7) Uani 1 1 d . . . . .
H5A H 0.124316 0.848799 0.598896 0.103 Uiso 1 1 calc R U . . .
H5B H 0.052787 0.677053 0.472567 0.103 Uiso 1 1 calc R U . . .
H5C H 0.170334 0.819961 0.463073 0.103 Uiso 1 1 calc R U . . .
C6 C 0.73202(16) 0.61327(18) 0.26985(16) 0.0304(3) Uani 1 1 d . . . . .
C7 C 0.60701(15) 0.64516(16) 0.27949(14) 0.0250(3) Uani 1 1 d . . . . .
C8 C 0.56450(19) 0.7197(2) 0.21522(19) 0.0389(4) Uani 1 1 d . . . . .
H8 H 0.611906 0.766133 0.164661 0.047 Uiso 1 1 calc R U . . .
C9 C 0.43846(18) 0.7118(2) 0.24071(18) 0.0351(3) Uani 1 1 d . . . . .
C10 C 0.3439(3) 0.7737(3) 0.1975(3) 0.0628(7) Uani 1 1 d . . . . .
H10A H 0.385423 0.826195 0.145310 0.094 Uiso 1 1 calc R U . . .
H10B H 0.339972 0.847296 0.280923 0.094 Uiso 1 1 calc R U . . .
H10C H 0.244290 0.688148 0.137939 0.094 Uiso 1 1 calc R U . . .
C11 C 0.16908(16) 0.07481(16) 0.33558(17) 0.0313(3) Uani 1 1 d . . . . .
C12 C 0.15652(14) 0.18939(15) 0.29447(15) 0.0263(3) Uani 1 1 d . . . . .
C13 C 0.03585(16) 0.15804(17) 0.19204(16) 0.0347(3) Uani 1 1 d . . . . .
H13 H -0.048269 0.060414 0.129803 0.042 Uiso 1 1 calc R U . . .
C14 C 0.06480(16) 0.29914(17) 0.20045(15) 0.0316(3) Uani 1 1 d . . . . .
C15 C -0.0263(2) 0.3365(2) 0.1154(2) 0.0529(5) Uani 1 1 d . . . . .
H15A H -0.115493 0.241067 0.045501 0.079 Uiso 1 1 calc R U . . .
H15B H 0.030551 0.385493 0.067998 0.079 Uiso 1 1 calc R U . . .
H15C H -0.053518 0.407377 0.176997 0.079 Uiso 1 1 calc R U . . .
B1 B 0.27407(15) 0.58382(17) 0.35890(15) 0.0208(3) Uani 1 1 d . . . . .
H1 H 0.195363 0.613257 0.310404 0.025 Uiso 1 1 calc R U . . .

loop_
_atom_site_aniso_label
_atom_site_aniso_U_11
_atom_site_aniso_U_22
_atom_site_aniso_U_33
_atom_site_aniso_U_23
_atom_site_aniso_U_13
_atom_site_aniso_U_12
Mn 0.01706(13) 0.01854(13) 0.01966(14) 0.00919(11) 0.00353(10) 0.00958(10)
F1 0.0452(5) 0.0364(5) 0.0260(4) 0.0092(4) 0.0036(4) 0.0244(4)
F2 0.0357(5) 0.0312(5) 0.0349(5) 0.0101(4) -0.0052(4) 0.0027(4)
F3 0.0574(6) 0.0502(6) 0.0201(4) 0.0119(4) 0.0148(4) 0.0303(5)
F4 0.0293(4) 0.0583(6) 0.0504(6) 0.0352(5) 0.0174(4) 0.0264(4)
F5 0.0342(5) 0.0569(7) 0.0816(8) 0.0475(6) 0.0346(5) 0.0209(5)
F6 0.0457(6) 0.0540(6) 0.0448(6) 0.0115(5) 0.0204(5) 0.0319(5)
F7 0.0308(4) 0.0293(5) 0.0569(6) 0.0223(4) 0.0098(4) 0.0138(4)
F8 0.0544(6) 0.0436(6) 0.0596(7) 0.0346(5) 0.0334(5) 0.0256(5)
F9 0.0450(6) 0.0179(4) 0.0524(6) 0.0076(4) 0.0086(5) 0.0073(4)
N11 0.0205(5) 0.0206(5) 0.0185(5) 0.0083(4) 0.0036(4) 0.0101(4)
N12 0.0185(5) 0.0226(5) 0.0220(5) 0.0086(4) 0.0054(4) 0.0115(4)
N21 0.0193(5) 0.0230(5) 0.0223(5) 0.0114(4) 0.0062(4) 0.0120(4)
N22 0.0234(5) 0.0238(5) 0.0223(5) 0.0126(4) 0.0075(4) 0.0145(4)
N31 0.0190(5) 0.0199(5) 0.0240(5) 0.0094(4) 0.0046(4) 0.0093(4)
N32 0.0177(5) 0.0232(5) 0.0211(5) 0.0084(4) 0.0017(4) 0.0095(4)
C1 0.0344(7) 0.0255(7) 0.0196(6) 0.0066(5) 0.0063(5) 0.0138(6)
C2 0.0249(6) 0.0233(6) 0.0204(6) 0.0069(5) 0.0064(5) 0.0106(5)
C3 0.0370(8) 0.0429(9) 0.0258(7) 0.0040(7) 0.0094(6) 0.0262(7)
C4 0.0298(7) 0.0424(9) 0.0302(7) 0.0083(7) 0.0084(6) 0.0255(7)
C5 0.0657(13) 0.1049(19) 0.0417(10) 0.0110(11) 0.0097(9) 0.0737(14)
C6 0.0257(6) 0.0346(8) 0.0356(8) 0.0195(6) 0.0155(6) 0.0143(6)
C7 0.0246(6) 0.0267(6) 0.0259(6) 0.0143(6) 0.0100(5) 0.0124(5)
C8 0.0450(9) 0.0531(10) 0.0501(10) 0.0409(9) 0.0301(8) 0.0316(8)
C9 0.0430(8) 0.0470(9) 0.0439(9) 0.0353(8) 0.0238(7) 0.0314(8)
C10 0.0735(14) 0.1022(18) 0.0978(17) 0.0884(16) 0.0571(13) 0.0706(14)
C11 0.0268(7) 0.0208(6) 0.0390(8) 0.0116(6) 0.0107(6) 0.0078(5)
C12 0.0216(6) 0.0206(6) 0.0284(7) 0.0079(5) 0.0068(5) 0.0072(5)
C13 0.0237(7) 0.0248(7) 0.0336(8) 0.0054(6) -0.0017(6) 0.0043(6)
C14 0.0234(6) 0.0298(7) 0.0269(7) 0.0070(6) -0.0019(5) 0.0098(6)
C15 0.0380(9) 0.0418(10) 0.0484(11) 0.0134(8) -0.0188(8) 0.0123(8)
B1 0.0194(6) 0.0227(7) 0.0204(6) 0.0096(6) 0.0040(5) 0.0119(5)

loop_
_atom_type_symbol
_atom_type_description
_atom_type_scat_dispersion_real
_atom_type_scat_dispersion_imag
_atom_type_scat_source
C C 0.0033 0.0016 'International Tables Vol C Tables 4.2.6.8 and 6.1.1.4'
H H 0.0000 0.0000 'International Tables Vol C Tables 4.2.6.8 and 6.1.1.4'
B B 0.0013 0.0007 'International Tables Vol C Tables 4.2.6.8 and 6.1.1.4'
F F 0.0171 0.0103 'International Tables Vol C Tables 4.2.6.8 and 6.1.1.4'
Mn Mn 0.3368 0.7283 'International Tables Vol C Tables 4.2.6.8 and 6.1.1.4'
N N 0.0061 0.0033 'International Tables Vol C Tables 4.2.6.8 and 6.1.1.4'

loop_
_geom_angle_atom_site_label_1
_geom_angle_atom_site_label_2
_geom_angle_atom_site_label_3
_geom_angle
_geom_angle_site_symmetry_1
_geom_angle_site_symmetry_3
N11 Mn N11 180.00(7) . 2_666
N11 Mn N31 85.43(4) . .
N11 Mn N31 94.57(4) 2_666 .
N11 Mn N31 94.57(4) . 2_666
N11 Mn N31 85.43(4) 2_666 2_666
N31 Mn N31 180.0 . 2_666
N11 Mn N21 94.24(4) . 2_666
N11 Mn N21 85.76(4) 2_666 2_666
N31 Mn N21 94.30(4) . 2_666
N31 Mn N21 85.70(4) 2_666 2_666
N11 Mn N21 85.76(4) . .
N11 Mn N21 94.24(4) 2_666 .
N31 Mn N21 85.70(4) . .
N31 Mn N21 94.30(4) 2_666 .
N21 Mn N21 180.0 2_666 .
C2 N11 N12 105.04(10) . .
C2 N11 Mn 139.97(9) . .
N12 N11 Mn 113.83(8) . .
C4 N12 N11 110.75(11) . .
C4 N12 B1 127.31(11) . .
N11 N12 B1 121.72(10) . .
C7 N21 N22 104.91(10) . .
C7 N21 Mn 140.84(9) . .
N22 N21 Mn 113.30(7) . .
C9 N22 N21 110.62(11) . .
C9 N22 B1 127.38(11) . .
N21 N22 B1 121.70(10) . .
C12 N31 N32 105.11(10) . .
C12 N31 Mn 139.79(9) . .
N32 N31 Mn 113.15(8) . .
C14 N32 N31 110.61(11) . .
C14 N32 B1 127.67(11) . .
N31 N32 B1 121.65(10) . .
F1 C1 F3 107.28(12) . .
F1 C1 F2 106.35(12) . .
F3 C1 F2 105.33(12) . .
F1 C1 C2 115.02(12) . .
F3 C1 C2 110.53(12) . .
F2 C1 C2 111.76(12) . .
N11 C2 C3 111.66(12) . .
N11 C2 C1 123.58(12) . .
C3 C2 C1 124.54(13) . .
C4 C3 C2 105.07(13) . .
C4 C3 H3 127.5 . .
C2 C3 H3 127.5 . .
N12 C4 C3 107.47(12) . .
N12 C4 C5 123.79(14) . .
C3 C4 C5 128.74(14) . .
C4 C5 H5A 109.5 . .
C4 C5 H5B 109.5 . .
H5A C5 H5B 109.5 . .
C4 C5 H5C 109.5 . .
H5A C5 H5C 109.5 . .
H5B C5 H5C 109.5 . .
F5 C6 F4 107.48(12) . .
F5 C6 F6 106.35(12) . .
F4 C6 F6 105.67(13) . .
F5 C6 C7 111.43(12) . .
F4 C6 C7 113.69(12) . .
F6 C6 C7 111.78(12) . .
N21 C7 C8 111.93(12) . .
N21 C7 C6 123.56(12) . .
C8 C7 C6 124.33(13) . .
C9 C8 C7 104.86(13) . .
C9 C8 H8 127.6 . .
C7 C8 H8 127.6 . .
N22 C9 C8 107.67(12) . .
N22 C9 C10 123.22(14) . .
C8 C9 C10 129.11(14) . .
C9 C10 H10A 109.5 . .
C9 C10 H10B 109.5 . .
H10A C10 H10B 109.5 . .
C9 C10 H10C 109.5 . .
H10A C10 H10C 109.5 . .
H10B C10 H10C 109.5 . .
F7 C11 F9 107.09(12) . .
F7 C11 F8 106.59(13) . .
F9 C11 F8 106.20(12) . .
F7 C11 C12 114.15(11) . .
F9 C11 C12 110.70(13) . .
F8 C11 C12 111.67(12) . .
N31 C12 C13 111.60(13) . .
N31 C12 C11 123.11(12) . .
C13 C12 C11 125.02(13) . .
C14 C13 C12 105.01(12) . .
C14 C13 H13 127.5 . .
C12 C13 H13 127.5 . .
N32 C14 C13 107.67(12) . .
N32 C14 C15 123.35(14) . .
C13 C14 C15 128.98(14) . .
C14 C15 H15A 109.5 . .
C14 C15 H15B 109.5 . .
H15A C15 H15B 109.5 . .
C14 C15 H15C 109.5 . .
H15A C15 H15C 109.5 . .
H15B C15 H15C 109.5 . .
N22 B1 N12 110.55(10) . .
N22 B1 N32 110.38(10) . .
N12 B1 N32 110.62(10) . .
N22 B1 H1 108.4 . .
N12 B1 H1 108.4 . .
N32 B1 H1 108.4 . .

loop_
_geom_bond_atom_site_label_1
_geom_bond_atom_site_label_2
_geom_bond_distance
_geom_bond_site_symmetry_2
Mn N11 2.2751(11) .
Mn N11 2.2751(11) 2_666
Mn N31 2.2971(11) .
Mn N31 2.2971(11) 2_666
Mn N21 2.2981(11) 2_666
Mn N21 2.2981(11) .
F1 C1 1.3262(17) .
F2 C1 1.3468(17) .
F3 C1 1.3437(17) .
F4 C6 1.3331(17) .
F5 C6 1.3314(17) .
F6 C6 1.3407(19) .
F7 C11 1.3304(17) .
F8 C11 1.3403(18) .
F9 C11 1.3400(17) .
N11 C2 1.3358(17) .
N11 N12 1.3662(14) .
N12 C4 1.3550(18) .
N12 B1 1.5442(18) .
N21 C7 1.3355(17) .
N21 N22 1.3689(14) .
N22 C9 1.3549(17) .
N22 B1 1.5401(18) .
N31 C12 1.3369(17) .
N31 N32 1.3689(15) .
N32 C14 1.3567(17) .
N32 B1 1.5444(18) .
C1 C2 1.4886(19) .
C2 C3 1.387(2) .
C3 C4 1.376(2) .
C3 H3 0.9500 .
C4 C5 1.497(2) .
C5 H5A 0.9800 .
C5 H5B 0.9800 .
C5 H5C 0.9800 .
C6 C7 1.4910(19) .
C7 C8 1.386(2) .
C8 C9 1.377(2) .
C8 H8 0.9500 .
C9 C10 1.497(2) .
C10 H10A 0.9800 .
C10 H10B 0.9800 .
C10 H10C 0.9800 .
C11 C12 1.491(2) .
C12 C13 1.391(2) .
C13 C14 1.376(2) .
C13 H13 0.9500 .
C14 C15 1.496(2) .
C15 H15A 0.9800 .
C15 H15B 0.9800 .
C15 H15C 0.9800 .
B1 H1 1.1200 .

loop_
_geom_torsion_atom_site_label_1
_geom_torsion_atom_site_label_2
_geom_torsion_atom_site_label_3
_geom_torsion_atom_site_label_4
_geom_torsion
_geom_torsion_site_symmetry_1
_geom_torsion_site_symmetry_2
_geom_torsion_site_symmetry_3
_geom_torsion_site_symmetry_4
C2 N11 N12 C4 0.00(15) . . . .
Mn N11 N12 C4 170.23(10) . . . .
C2 N11 N12 B1 174.99(11) . . . .
Mn N11 N12 B1 -14.78(14) . . . .
C7 N21 N22 C9 -0.56(15) . . . .
Mn N21 N22 C9 170.68(10) . . . .
C7 N21 N22 B1 173.61(11) . . . .
Mn N21 N22 B1 -15.14(14) . . . .
C12 N31 N32 C14 -0.89(15) . . . .
Mn N31 N32 C14 166.48(9) . . . .
C12 N31 N32 B1 176.26(11) . . . .
Mn N31 N32 B1 -16.36(14) . . . .
N12 N11 C2 C3 0.40(16) . . . .
Mn N11 C2 C3 -165.64(12) . . . .
N12 N11 C2 C1 -174.41(12) . . . .
Mn N11 C2 C1 19.6(2) . . . .
F1 C1 C2 N11 -29.6(2) . . . .
F3 C1 C2 N11 -151.25(13) . . . .
F2 C1 C2 N11 91.79(16) . . . .
F1 C1 C2 C3 156.26(15) . . . .
F3 C1 C2 C3 34.6(2) . . . .
F2 C1 C2 C3 -82.35(19) . . . .
N11 C2 C3 C4 -0.63(19) . . . .
C1 C2 C3 C4 174.12(14) . . . .
N11 N12 C4 C3 -0.39(18) . . . .
B1 N12 C4 C3 -175.03(14) . . . .
N11 N12 C4 C5 179.62(19) . . . .
B1 N12 C4 C5 5.0(3) . . . .
C2 C3 C4 N12 0.60(19) . . . .
C2 C3 C4 C5 -179.4(2) . . . .
N22 N21 C7 C8 0.63(16) . . . .
Mn N21 C7 C8 -166.58(12) . . . .
N22 N21 C7 C6 -174.57(13) . . . .
Mn N21 C7 C6 18.2(2) . . . .
F5 C6 C7 N21 -149.07(14) . . . .
F4 C6 C7 N21 -27.4(2) . . . .
F6 C6 C7 N21 92.09(17) . . . .
F5 C6 C7 C8 36.3(2) . . . .
F4 C6 C7 C8 157.96(15) . . . .
F6 C6 C7 C8 -82.52(19) . . . .
N21 C7 C8 C9 -0.5(2) . . . .
C6 C7 C8 C9 174.69(15) . . . .
N21 N22 C9 C8 0.29(19) . . . .
B1 N22 C9 C8 -173.47(14) . . . .
N21 N22 C9 C10 -179.23(18) . . . .
B1 N22 C9 C10 7.0(3) . . . .
C7 C8 C9 N22 0.1(2) . . . .
C7 C8 C9 C10 179.6(2) . . . .
N32 N31 C12 C13 0.93(16) . . . .
Mn N31 C12 C13 -160.93(11) . . . .
N32 N31 C12 C11 -173.27(13) . . . .
Mn N31 C12 C11 24.9(2) . . . .
F7 C11 C12 N31 -33.0(2) . . . .
F9 C11 C12 N31 -153.89(13) . . . .
F8 C11 C12 N31 88.00(16) . . . .
F7 C11 C12 C13 153.60(15) . . . .
F9 C11 C12 C13 32.7(2) . . . .
F8 C11 C12 C13 -85.42(19) . . . .
N31 C12 C13 C14 -0.63(18) . . . .
C11 C12 C13 C14 173.44(14) . . . .
N31 N32 C14 C13 0.53(17) . . . .
B1 N32 C14 C13 -176.41(13) . . . .
N31 N32 C14 C15 -179.28(16) . . . .
B1 N32 C14 C15 3.8(2) . . . .
C12 C13 C14 N32 0.05(18) . . . .
C12 C13 C14 C15 179.85(18) . . . .
C9 N22 B1 N12 -115.43(15) . . . .
N21 N22 B1 N12 71.43(14) . . . .
C9 N22 B1 N32 121.87(15) . . . .
N21 N22 B1 N32 -51.27(15) . . . .
C4 N12 B1 N22 122.74(15) . . . .
N11 N12 B1 N22 -51.37(15) . . . .
C4 N12 B1 N32 -114.69(15) . . . .
N11 N12 B1 N32 71.20(14) . . . .
C14 N32 B1 N22 -110.39(15) . . . .
N31 N32 B1 N22 72.97(14) . . . .
C14 N32 B1 N12 126.94(14) . . . .
N31 N32 B1 N12 -49.69(15) . . . .
